data_2230516
loop_
_publ_author_name
'Yang, Lei'
'Li, Zhongyue'
'Li, Guanghua'

_publ_section_title
;
 Poly[di-\m~2~-chlorido-tri-\m~2~-terephthalato-tetralead(II)]
;
_journal_coeditor_code WM2483
_journal_issue 6
_journal_name_full 'Acta Crystallographica Section E'
_journal_page_first m761
_journal_paper_doi 10.1107/S160053681101779X
_journal_volume 67
_journal_year 2011
_chemical_formula_iupac '[Pb4 (C8 H4 O4)3 Cl2]'
_chemical_formula_moiety 'C24 H12 Cl2 O12 Pb4'
_chemical_formula_sum 'C24 H12 Cl2 O12 Pb4'
_chemical_formula_weight 1392.00
_chemical_name_systematic
;
Poly[di-\m~2~-chlorido-tri-\m~2~-terephthalato-tetralead(II)]
;
_space_group_IT_number 14
_symmetry_cell_setting monoclinic
_symmetry_space_group_name_Hall '-P 2ybc'
_symmetry_space_group_name_H-M 'P 1 21/c 1'
_atom_sites_solution_hydrogens geom
_atom_sites_solution_primary direct
_atom_sites_solution_secondary difmap
_audit_creation_method SHELXL-97
_cell_angle_alpha 90.00
_cell_angle_beta 91.7780(10)
_cell_angle_gamma 90.00
_cell_formula_units_Z 2
_cell_length_a 5.99000(10)
_cell_length_b 11.8529(2)
_cell_length_c 18.4737(3)
_cell_measurement_reflns_used 946
_cell_measurement_temperature 296(2)
_cell_measurement_theta_max 25.02
_cell_measurement_theta_min 2.57
_cell_volume 1310.98(4)
_computing_cell_refinement 'SAINT (Bruker, 2008)'
_computing_data_collection 'APEX2 (Bruker, 2008)'
_computing_data_reduction 'SAINT (Bruker, 2008)'
_computing_molecular_graphics 'ORTEP-3 (Farrugia, 1997)'
_computing_publication_material 'SHELXTL (Sheldrick, 2008)'
_computing_structure_refinement 'SHELXTL (Sheldrick, 2008)'
_computing_structure_solution 'SHELXTL (Sheldrick, 2008)'
_diffrn_ambient_temperature 296(2)
_diffrn_measured_fraction_theta_full 0.997
_diffrn_measured_fraction_theta_max 0.997
_diffrn_measurement_device_type 'Bruker APEXII CCD'
_diffrn_measurement_method \w
_diffrn_radiation_monochromator graphite
_diffrn_radiation_source 'fine-focus sealed tube'
_diffrn_radiation_type MoK\a
_diffrn_radiation_wavelength 0.71073
_diffrn_reflns_av_R_equivalents 0.0436
_diffrn_reflns_av_sigmaI/netI 0.0392
_diffrn_reflns_limit_h_max 7
_diffrn_reflns_limit_h_min -7
_diffrn_reflns_limit_k_max 12
_diffrn_reflns_limit_k_min -14
_diffrn_reflns_limit_l_max 21
_diffrn_reflns_limit_l_min -21
_diffrn_reflns_number 9476
_diffrn_reflns_theta_full 25.01
_diffrn_reflns_theta_max 25.01
_diffrn_reflns_theta_min 2.04
_diffrn_standards_number 0
_exptl_absorpt_coefficient_mu 25.878
_exptl_absorpt_correction_T_max 0.004
_exptl_absorpt_correction_T_min 0.000
_exptl_absorpt_correction_type multi-scan
_exptl_absorpt_process_details '(SADABS; Bruker, 2008)'
_exptl_crystal_colour colourless
_exptl_crystal_density_diffrn 3.526
_exptl_crystal_density_method 'not measured'
_exptl_crystal_description block
_exptl_crystal_F_000 1228
_exptl_crystal_size_max 0.32
_exptl_crystal_size_mid 0.26
_exptl_crystal_size_min 0.21
_refine_diff_density_max 2.287
_refine_diff_density_min -1.893
_refine_ls_extinction_coef 0.0050(3)
_refine_ls_extinction_expression Fc^*^=kFc[1+0.001xFc^2^\l^3^/sin(2\q)]^-1/4^
_refine_ls_extinction_method 'SHELXTL (Sheldrick, 2008)'
_refine_ls_goodness_of_fit_ref 0.998
_refine_ls_hydrogen_treatment constr
_refine_ls_matrix_type full
_refine_ls_number_parameters 192
_refine_ls_number_reflns 2298
_refine_ls_number_restraints 0
_refine_ls_restrained_S_all 0.998
_refine_ls_R_factor_all 0.0355
_refine_ls_R_factor_gt 0.0320
_refine_ls_shift/su_max 0.001
_refine_ls_shift/su_mean 0.000
_refine_ls_structure_factor_coef Fsqd
_refine_ls_weighting_details 'calc w=1/[\s^2^(Fo^2^)+(0.0714P)^2^+0.0000P] where P=(Fo^2^+2Fc^2^)/3'
_refine_ls_weighting_scheme calc
_refine_ls_wR_factor_gt 0.0894
_refine_ls_wR_factor_ref 0.0920
_reflns_number_gt 2097
_reflns_number_total 2298
_reflns_threshold_expression I>2sigma(I)
_cod_data_source_file wm2483.cif
_cod_data_source_block I
_cod_original_sg_symbol_H-M 'P 21/c'
_cod_database_code 2230516
_cod_database_fobs_code 2230516

loop_
_symmetry_equiv_pos_as_xyz
'x, y, z'
'-x, y+1/2, -z+1/2'
'-x, -y, -z'
'x, -y-1/2, z-1/2'

loop_
_atom_site_type_symbol
_atom_site_label
_atom_site_fract_x
_atom_site_fract_y
_atom_site_fract_z
_atom_site_U_iso_or_equiv
_atom_site_adp_type
_atom_site_calc_flag
_atom_site_refinement_flags
_atom_site_occupancy
_atom_site_symmetry_multiplicity
_atom_site_disorder_assembly
_atom_site_disorder_group
Pb Pb1 0.06200(5) 0.80676(3) 0.303842(18) 0.01898(17) Uani d . 1 1 . .
Pb Pb2 0.55452(5) 1.03175(2) 0.274731(18) 0.01933(17) Uani d . 1 1 . .
O O3 0.3541(9) 0.9266(5) 0.3789(3) 0.0218(13) Uani d . 1 1 . .
O O1 0.3892(9) 0.6746(5) 0.3379(4) 0.0225(13) Uani d . 1 1 . .
O O2 0.0928(10) 0.6826(5) 0.4068(4) 0.0294(15) Uani d . 1 1 . .
O O4 0.7213(10) 0.9102(5) 0.3742(3) 0.0267(14) Uani d . 1 1 . .
C C9 0.5436(13) 0.7355(7) 0.6138(5) 0.0172(17) Uani d . 1 1 . .
C C6 0.5453(14) 0.8489(6) 0.4809(5) 0.0187(18) Uani d . 1 1 . .
C C8 0.3524(13) 0.7937(6) 0.5872(5) 0.0185(18) Uani d . 1 1 . .
H H8 0.2240 0.7939 0.6142 0.022 Uiso calc R 1 1 . .
C C7 0.3522(13) 0.8504(7) 0.5216(5) 0.0190(18) Uani d . 1 1 . .
H H7 0.2256 0.8890 0.5049 0.023 Uiso calc R 1 1 . .
C C10 0.7317(13) 0.7385(7) 0.5731(5) 0.0210(19) Uani d . 1 1 . .
H H10 0.8601 0.7021 0.5904 0.025 Uiso calc R 1 1 . .
C C5 0.5390(13) 0.8979(6) 0.4063(4) 0.0163(17) Uani d . 1 1 . .
C C11 0.7360(13) 0.7938(7) 0.5077(5) 0.0185(18) Uani d . 1 1 . .
H H11 0.8660 0.7944 0.4814 0.022 Uiso calc R 1 1 . .
O O5 0.7114(9) 0.6137(5) 0.7009(4) 0.0289(15) Uani d . 1 1 . .
O O6 0.3527(11) 0.6448(6) 0.7080(4) 0.0341(16) Uani d . 1 1 . .
C C12 0.5354(15) 0.6614(7) 0.6791(5) 0.024(2) Uani d . 1 1 . .
C C3 0.2855(14) 0.5387(6) 0.5111(5) 0.0192(19) Uani d . 1 1 . .
H H3 0.1419 0.5653 0.5184 0.023 Uiso calc R 1 1 . .
C C1 0.2880(13) 0.6461(6) 0.3939(5) 0.0175(18) Uani d . 1 1 . .
C C4 0.6133(14) 0.5318(6) 0.4382(5) 0.022(2) Uani d . 1 1 . .
H H4 0.6893 0.5533 0.3973 0.026 Uiso calc R 1 1 . .
C C2 0.3971(13) 0.5706(6) 0.4485(5) 0.0188(18) Uani d . 1 1 . .
Cl Cl1 -0.0398(3) 0.5962(2) 0.23077(13) 0.0308(6) Uani d . 1 1 . .

loop_
_atom_site_aniso_label
_atom_site_aniso_U_11
_atom_site_aniso_U_22
_atom_site_aniso_U_33
_atom_site_aniso_U_12
_atom_site_aniso_U_13
_atom_site_aniso_U_23
Pb1 0.0220(2) 0.0166(2) 0.0183(3) 0.00318(11) 0.00007(15) 0.00127(12)
Pb2 0.0310(2) 0.0113(2) 0.0157(3) 0.00216(11) 0.00038(15) 0.00016(12)
O3 0.026(3) 0.014(3) 0.026(4) 0.002(2) -0.004(3) 0.009(3)
O1 0.026(3) 0.017(3) 0.024(4) 0.003(2) 0.000(3) 0.003(3)
O2 0.031(3) 0.030(4) 0.028(4) 0.008(3) 0.003(3) 0.003(3)
O4 0.033(3) 0.032(4) 0.015(4) 0.003(3) 0.004(3) 0.005(3)
C9 0.026(4) 0.015(4) 0.011(5) -0.005(3) -0.003(3) -0.003(3)
C6 0.033(4) 0.006(4) 0.017(5) 0.005(3) 0.001(4) 0.003(3)
C8 0.022(4) 0.013(4) 0.021(5) -0.003(3) 0.001(4) 0.000(3)
C7 0.027(4) 0.011(4) 0.020(5) -0.002(3) 0.005(4) -0.005(3)
C10 0.020(4) 0.021(5) 0.022(5) 0.001(3) 0.000(4) 0.004(4)
C5 0.029(4) 0.008(4) 0.012(4) -0.003(3) 0.000(3) -0.002(3)
C11 0.015(4) 0.020(4) 0.020(5) 0.000(3) 0.000(3) 0.000(4)
O5 0.031(3) 0.026(3) 0.029(4) 0.001(3) -0.005(3) 0.017(3)
O6 0.038(3) 0.034(4) 0.031(4) -0.002(3) 0.011(3) 0.008(3)
C12 0.039(5) 0.009(4) 0.024(5) 0.002(4) 0.008(4) -0.003(4)
C3 0.023(4) 0.010(4) 0.025(5) 0.002(3) -0.002(4) 0.000(3)
C1 0.029(4) 0.005(4) 0.018(5) 0.000(3) -0.003(4) -0.004(3)
C4 0.029(4) 0.012(4) 0.025(5) -0.006(3) 0.010(4) -0.002(4)
C2 0.029(4) 0.006(4) 0.021(5) -0.001(3) -0.006(3) -0.008(3)
Cl1 0.0314(11) 0.0227(13) 0.0378(16) -0.0032(8) -0.0046(10) -0.0067(10)

loop_
_atom_type_symbol
_atom_type_description
_atom_type_scat_dispersion_real
_atom_type_scat_dispersion_imag
_atom_type_scat_source
C C 0.0033 0.0016 'International Tables Vol C Tables 4.2.6.8 and 6.1.1.4'
H H 0.0000 0.0000 'International Tables Vol C Tables 4.2.6.8 and 6.1.1.4'
O O 0.0106 0.0060 'International Tables Vol C Tables 4.2.6.8 and 6.1.1.4'
Cl Cl 0.1484 0.1585 'International Tables Vol C Tables 4.2.6.8 and 6.1.1.4'
Pb Pb -3.3944 10.1111 'International Tables Vol C Tables 4.2.6.8 and 6.1.1.4'

loop_
_geom_angle_atom_site_label_1
_geom_angle_atom_site_label_2
_geom_angle_atom_site_label_3
_geom_angle_site_symmetry_1
_geom_angle_site_symmetry_3
_geom_angle
_geom_angle_publ_flag
O2 Pb1 O1 . . 52.8(2) ?
O2 Pb1 O6 . 4_575 129.8(2) ?
O1 Pb1 O6 . 4_575 77.2(2) ?
O2 Pb1 O3 . . 83.1(2) ?
O1 Pb1 O3 . . 73.08(18) ?
O6 Pb1 O3 4_575 . 77.8(2) ?
O2 Pb1 O4 . 1_455 86.51(19) ?
O1 Pb1 O4 . 1_455 136.8(2) ?
O6 Pb1 O4 4_575 1_455 138.75(19) ?
O3 Pb1 O4 . 1_455 90.08(19) ?
O2 Pb1 Cl1 . . 81.44(17) ?
O1 Pb1 Cl1 . . 74.74(15) ?
O6 Pb1 Cl1 4_575 . 90.49(16) ?
O3 Pb1 Cl1 . . 147.46(13) ?
O4 Pb1 Cl1 1_455 . 117.23(14) ?
O5 Pb2 O4 4_575 . 81.4(2) ?
O5 Pb2 O3 4_575 . 105.8(2) ?
O4 Pb2 O3 . . 51.03(18) ?
O5 Pb2 O6 4_575 4_575 50.39(19) ?
O4 Pb2 O6 . 4_575 93.0(2) ?
O3 Pb2 O6 . 4_575 75.9(2) ?
O5 Pb2 O1 4_575 2_655 87.3(2) ?
O4 Pb2 O1 . 2_655 149.49(18) ?
O3 Pb2 O1 . 2_655 158.89(17) ?
O6 Pb2 O1 4_575 2_655 101.5(2) ?
O5 Pb2 Cl1 4_575 2_655 76.61(15) ?
O4 Pb2 Cl1 . 2_655 78.94(14) ?
O3 Pb2 Cl1 . 2_655 127.69(14) ?
O6 Pb2 Cl1 4_575 2_655 126.97(14) ?
O1 Pb2 Cl1 2_655 2_655 70.88(13) ?
C5 O3 Pb1 . . 129.5(5) ?
C5 O3 Pb2 . . 90.4(5) ?
Pb1 O3 Pb2 . . 100.5(2) ?
C1 O1 Pb1 . . 89.0(5) ?
C1 O1 Pb2 . 2_645 122.4(5) ?
Pb1 O1 Pb2 . 2_645 107.7(2) ?
C1 O2 Pb1 . . 96.2(5) ?
C5 O4 Pb2 . . 94.6(5) ?
C5 O4 Pb1 . 1_655 146.6(5) ?
Pb2 O4 Pb1 . 1_655 101.2(2) ?
C10 C9 C8 . . 117.9(8) ?
C10 C9 C12 . . 120.3(8) ?
C8 C9 C12 . . 121.4(7) ?
C11 C6 C7 . . 119.8(8) ?
C11 C6 C5 . . 120.5(7) ?
C7 C6 C5 . . 119.6(8) ?
C7 C8 C9 . . 121.3(8) ?
C7 C8 H8 . . 119.3 ?
C9 C8 H8 . . 119.3 ?
C8 C7 C6 . . 119.1(8) ?
C8 C7 H7 . . 120.5 ?
C6 C7 H7 . . 120.5 ?
C9 C10 C11 . . 122.1(8) ?
C9 C10 H10 . . 119.0 ?
C11 C10 H10 . . 119.0 ?
O3 C5 O4 . . 122.9(8) ?
O3 C5 C6 . . 118.4(7) ?
O4 C5 C6 . . 118.7(7) ?
C10 C11 C6 . . 119.9(8) ?
C10 C11 H11 . . 120.1 ?
C6 C11 H11 . . 120.1 ?
C12 O5 Pb2 . 4_576 99.6(5) ?
C12 O6 Pb1 . 4_576 151.2(6) ?
C12 O6 Pb2 . 4_576 86.1(5) ?
Pb1 O6 Pb2 4_576 4_576 99.3(2) ?
O6 C12 O5 . . 122.1(9) ?
O6 C12 C9 . . 119.3(8) ?
O5 C12 C9 . . 118.5(7) ?
C4 C3 C2 3_666 . 120.7(8) ?
C4 C3 H3 3_666 . 119.7 ?
C2 C3 H3 . . 119.7 ?
O1 C1 O2 . . 121.9(8) ?
O1 C1 C2 . . 120.4(7) ?
O2 C1 C2 . . 117.6(8) ?
C2 C4 C3 . 3_666 119.9(8) ?
C2 C4 H4 . . 120.1 ?
C3 C4 H4 3_666 . 120.1 ?
C4 C2 C3 . . 119.4(8) ?
C4 C2 C1 . . 119.8(8) ?
C3 C2 C1 . . 120.7(7) ?
Pb1 Cl1 Pb2 . 2_645 92.57(6) ?

loop_
_geom_bond_atom_site_label_1
_geom_bond_atom_site_label_2
_geom_bond_site_symmetry_2
_geom_bond_distance
_geom_bond_publ_flag
Pb1 O2 . 2.407(7) y
Pb1 O1 . 2.572(6) y
Pb1 O6 4_575 2.586(6) y
Pb1 O3 . 2.618(6) y
Pb1 O4 1_455 2.743(6) y
Pb1 Cl1 . 2.893(2) y
Pb2 O5 4_575 2.408(6) y
Pb2 O4 . 2.516(6) y
Pb2 O3 . 2.616(6) y
Pb2 O6 4_575 2.696(7) y
Pb2 O1 2_655 2.712(6) y
Pb2 Cl1 2_655 3.010(2) y
O3 C5 . 1.250(10) ?
O1 C1 . 1.261(10) ?
O1 Pb2 2_645 2.712(6) ?
O2 C1 . 1.276(10) ?
O4 C5 . 1.268(9) ?
O4 Pb1 1_655 2.743(6) ?
C9 C10 . 1.374(11) ?
C9 C8 . 1.412(12) ?
C9 C12 . 1.494(12) ?
C6 C11 . 1.394(12) ?
C6 C7 . 1.400(11) ?
C6 C5 . 1.493(12) ?
C8 C7 . 1.386(13) ?
C8 H8 . 0.9300 ?
C7 H7 . 0.9300 ?
C10 C11 . 1.376(13) ?
C10 H10 . 0.9300 ?
C11 H11 . 0.9300 ?
O5 C12 . 1.252(11) ?
O5 Pb2 4_576 2.408(6) ?
O6 C12 . 1.248(11) ?
O6 Pb1 4_576 2.586(6) ?
O6 Pb2 4_576 2.696(7) ?
C3 C4 3_666 1.381(13) ?
C3 C2 . 1.404(12) ?
C3 H3 . 0.9300 ?
C1 C2 . 1.485(12) ?
C4 C2 . 1.393(12) ?
C4 C3 3_666 1.381(13) ?
C4 H4 . 0.9300 ?
Cl1 Pb2 2_645 3.010(2) ?

loop_
_geom_torsion_atom_site_label_1
_geom_torsion_atom_site_label_2
_geom_torsion_atom_site_label_3
_geom_torsion_atom_site_label_4
_geom_torsion_site_symmetry_1
_geom_torsion_site_symmetry_2
_geom_torsion_site_symmetry_3
_geom_torsion_site_symmetry_4
_geom_torsion
_geom_torsion_publ_flag
O2 Pb1 O3 C5 . . . . 53.6(7) ?
O1 Pb1 O3 C5 . . . . 0.4(6) ?
O6 Pb1 O3 C5 4_575 . . . -79.7(7) ?
O4 Pb1 O3 C5 1_455 . . . 140.1(7) ?
Cl1 Pb1 O3 C5 . . . . -8.4(8) ?
O2 Pb1 O3 Pb2 . . . . 152.9(2) ?
O1 Pb1 O3 Pb2 . . . . 99.8(2) ?
O6 Pb1 O3 Pb2 4_575 . . . 19.6(2) ?
O4 Pb1 O3 Pb2 1_455 . . . -120.60(19) ?
Cl1 Pb1 O3 Pb2 . . . . 90.9(3) ?
O5 Pb2 O3 C5 4_575 . . . 70.4(5) ?
O4 Pb2 O3 C5 . . . . 5.7(4) ?
O6 Pb2 O3 C5 4_575 . . . 111.4(5) ?
O1 Pb2 O3 C5 2_655 . . . -163.2(5) ?
Cl1 Pb2 O3 C5 2_655 . . . -14.7(5) ?
O5 Pb2 O3 Pb1 4_575 . . . -60.0(2) ?
O4 Pb2 O3 Pb1 . . . . -124.7(3) ?
O6 Pb2 O3 Pb1 4_575 . . . -18.97(19) ?
O1 Pb2 O3 Pb1 2_655 . . . 66.4(6) ?
Cl1 Pb2 O3 Pb1 2_655 . . . -145.12(11) ?
O2 Pb1 O1 C1 . . . . -2.0(5) ?
O6 Pb1 O1 C1 4_575 . . . 173.1(5) ?
O3 Pb1 O1 C1 . . . . 92.2(5) ?
O4 Pb1 O1 C1 1_455 . . . 20.9(6) ?
Cl1 Pb1 O1 C1 . . . . -92.8(5) ?
O2 Pb1 O1 Pb2 . . . 2_645 121.8(3) ?
O6 Pb1 O1 Pb2 4_575 . . 2_645 -63.0(2) ?
O3 Pb1 O1 Pb2 . . . 2_645 -144.0(2) ?
O4 Pb1 O1 Pb2 1_455 . . 2_645 144.8(2) ?
Cl1 Pb1 O1 Pb2 . . . 2_645 31.07(15) ?
O1 Pb1 O2 C1 . . . . 2.0(4) ?
O6 Pb1 O2 C1 4_575 . . . -4.1(6) ?
O3 Pb1 O2 C1 . . . . -72.0(5) ?
O4 Pb1 O2 C1 1_455 . . . -162.5(5) ?
Cl1 Pb1 O2 C1 . . . . 79.3(5) ?
O5 Pb2 O4 C5 4_575 . . . -124.1(5) ?
O3 Pb2 O4 C5 . . . . -5.6(4) ?
O6 Pb2 O4 C5 4_575 . . . -74.9(5) ?
O1 Pb2 O4 C5 2_655 . . . 166.5(4) ?
Cl1 Pb2 O4 C5 2_655 . . . 158.0(5) ?
O5 Pb2 O4 Pb1 4_575 . . 1_655 26.4(2) ?
O3 Pb2 O4 Pb1 . . . 1_655 144.8(3) ?
O6 Pb2 O4 Pb1 4_575 . . 1_655 75.6(2) ?
O1 Pb2 O4 Pb1 2_655 . . 1_655 -43.1(5) ?
Cl1 Pb2 O4 Pb1 2_655 . . 1_655 -51.54(15) ?
C10 C9 C8 C7 . . . . 1.1(12) ?
C12 C9 C8 C7 . . . . -171.5(8) ?
C9 C8 C7 C6 . . . . 0.6(12) ?
C11 C6 C7 C8 . . . . -2.1(12) ?
C5 C6 C7 C8 . . . . 172.8(8) ?
C8 C9 C10 C11 . . . . -1.4(13) ?
C12 C9 C10 C11 . . . . 171.3(8) ?
Pb1 O3 C5 O4 . . . . 93.5(9) ?
Pb2 O3 C5 O4 . . . . -10.5(8) ?
Pb1 O3 C5 C6 . . . . -87.7(9) ?
Pb2 O3 C5 C6 . . . . 168.3(6) ?
Pb2 O4 C5 O3 . . . . 11.0(8) ?
Pb1 O4 C5 O3 1_655 . . . -107.5(10) ?
Pb2 O4 C5 C6 . . . . -167.8(6) ?
Pb1 O4 C5 C6 1_655 . . . 73.7(12) ?
C11 C6 C5 O3 . . . . 166.2(7) ?
C7 C6 C5 O3 . . . . -8.6(11) ?
C11 C6 C5 O4 . . . . -15.0(12) ?
C7 C6 C5 O4 . . . . 170.3(7) ?
C9 C10 C11 C6 . . . . 0.0(13) ?
C7 C6 C11 C10 . . . . 1.8(13) ?
C5 C6 C11 C10 . . . . -173.0(8) ?
Pb1 O6 C12 O5 4_576 . . . 88.8(13) ?
Pb2 O6 C12 O5 4_576 . . . -13.2(9) ?
Pb1 O6 C12 C9 4_576 . . . -94.5(15) ?
Pb2 O6 C12 C9 4_576 . . . 163.4(7) ?
Pb2 O5 C12 O6 4_576 . . . 15.0(10) ?
Pb2 O5 C12 C9 4_576 . . . -161.6(6) ?
C10 C9 C12 O6 . . . . -167.9(8) ?
C8 C9 C12 O6 . . . . 4.6(13) ?
C10 C9 C12 O5 . . . . 8.9(13) ?
C8 C9 C12 O5 . . . . -178.7(8) ?
Pb1 O1 C1 O2 . . . . 3.6(8) ?
Pb2 O1 C1 O2 2_645 . . . -106.9(8) ?
Pb1 O1 C1 C2 . . . . -174.6(7) ?
Pb2 O1 C1 C2 2_645 . . . 75.0(9) ?
Pb1 O2 C1 O1 . . . . -3.9(9) ?
Pb1 O2 C1 C2 . . . . 174.4(6) ?
C3 C4 C2 C3 3_666 . . . 0.8(14) ?
C3 C4 C2 C1 3_666 . . . -179.8(7) ?
C4 C3 C2 C4 3_666 . . . -0.8(14) ?
C4 C3 C2 C1 3_666 . . . 179.8(8) ?
O1 C1 C2 C4 . . . . 0.5(12) ?
O2 C1 C2 C4 . . . . -177.7(7) ?
O1 C1 C2 C3 . . . . 179.9(7) ?
O2 C1 C2 C3 . . . . 1.7(12) ?
O2 Pb1 Cl1 Pb2 . . . 2_645 -79.96(15) ?
O1 Pb1 Cl1 Pb2 . . . 2_645 -26.31(15) ?
O6 Pb1 Cl1 Pb2 4_575 . . 2_645 50.27(17) ?
O3 Pb1 Cl1 Pb2 . . . 2_645 -17.5(3) ?
O4 Pb1 Cl1 Pb2 1_455 . . 2_645 -161.53(15) ?
